data_7047887
loop_
_publ_author_name
'Oliver-Tolentino, M'
'Gonz\'alez M, M'
'Osiry, H.'
'Ramos-S\'anchez, G'
'Gonz\'alez, I'

_publ_section_title
;
 Electronic density distribution of Mn-N bonds by a tuning effect through
 partial replacement of Mn by Co or Ni in a sodium-rich hexacyanoferrate
 and its influence on the stability as a cathode for Na-ion batteries.
;
_journal_issue 46
_journal_name_full 'Dalton transactions (Cambridge, England : 2003)'
_journal_page_first 16492
_journal_page_last 16501
_journal_paper_doi 10.1039/c8dt03595d
_journal_volume 47
_journal_year 2018
_chemical_formula_sum 'C6 Fe Mn N6 Na2 O2'
_chemical_formula_weight 344.89
_chemical_name_systematic ' Manganese Sodium Hexacyanoferrate(III) hydrate'
_space_group_IT_number 14
_space_group_name_Hall '-P 2yn'
_space_group_name_H-M_alt 'P 1 21/n 1'
_symmetry_cell_setting monoclinic
_symmetry_space_group_name_Hall '-P 2yn'
_symmetry_space_group_name_H-M 'P 1 21/n 1'
_audit_update_record
;
2018-08-22 deposited with the CCDC.
2018-10-24 downloaded from the CCDC.
;
_cell_angle_alpha 90.00000
_cell_angle_beta 92.114(3)
_cell_angle_gamma 90.00000
_cell_formula_units_Z 2
_cell_length_a 10.5726(2)
_cell_length_b 7.5240(3)
_cell_length_c 7.32639(3)
_cell_measurement_reflns_used 107
_cell_measurement_temperature 298
_cell_volume 582.40(3)
_computing_cell_refinement 'FULLPROF (Carvajal, 2013)'
_computing_data_collection 'D8 ADVANCE BRUKER'
_computing_data_reduction 'FULLPROF (Carvajal, 2013)'
_computing_molecular_graphics 'DIAMOND (Branderbug, 2006)'
_computing_publication_material 'PLATON (Spek, 2003)'
_computing_structure_refinement 'FULLPROF (Carvajal, 2013)'
_computing_structure_solution
;
SHELXS-97 (Sheldrick, 2008) and EXPO2013 (Altomare et al., 2013)
;
_diffrn_ambient_temperature 300
_diffrn_measurement_device_type 'D8 Advanced'
_diffrn_measurement_method 'Bragg Brentano'
_diffrn_radiation_monochromator Germanium
_diffrn_radiation_source Cooper
_diffrn_radiation_type 'Cu K\a'
_diffrn_radiation_wavelength 1.5406
_diffrn_reflns_number 107
_exptl_absorpt_coefficient_mu 19.218
_exptl_crystal_density_diffrn 1.967
_exptl_crystal_description powder
_exptl_crystal_F_000 334.0
_pd_char_colour green
_pd_proc_2theta_range_inc 0.008
_pd_proc_2theta_range_max 80
_pd_proc_2theta_range_min 5
_pd_proc_info_excluded_regions 0
_pd_proc_ls_background_function
;
Linear interpolation between a set background points with refinable heights
;
_pd_proc_ls_pref_orient_corr 'March-Dollase Multiaxial function'
_pd_proc_ls_profile_function Pseudo-Voigt
_pd_proc_ls_prof_R_factor 7.459
_pd_proc_ls_prof_wR_expected 6.014
_pd_proc_ls_prof_wR_factor 10.021
_refine_ls_goodness_of_fit_all 1.667
_refine_ls_number_constraints 0
_refine_ls_number_parameters 18
_refine_ls_number_reflns 107
_refine_ls_number_restraints 5
_refine_ls_R_factor_gt 0.0922
_refine_ls_R_I_factor 6.966
_refine_ls_wR_factor_ref 0.127
_reflns_number_total 387
_cod_data_source_file c8dt03595d2.cif
_cod_data_source_block new_CCDC2
_cod_depositor_comments 'Adding full bibliography for 7047885--7047887.cif.'
_cod_original_cell_volume 582.41(3)
_cod_original_sg_symbol_H-M 'P 21/n'
_cod_database_code 7047887
_publcif_datablock.id {89c6e8b9-2493-4eee-99ef-936306a121d6}

loop_
_symmetry_equiv_pos_as_xyz
x,y,z
-x+1/2,y+1/2,-z+1/2
-x,-y,-z
x+1/2,-y+1/2,z+1/2

loop_
_atom_site_label
_atom_site_fract_x
_atom_site_fract_y
_atom_site_fract_z
_atom_site_U_iso_or_equiv
_atom_site_occupancy
_atom_site_adp_type
_atom_site_type_symbol
Mn 0.50000 0.50000 0.50000 0.0374(3) 1.00000 Uiso Mn
Fe 0.50000 0.00000 1.00000 0.037(3) 1.00000 Uiso Fe
C1 0.5057(3) 0.1911(2) 0.8242(2) 0.050(5) 1.00000 Uiso C
C2 0.1835(1) 0.5017(3) 0.5025(2) 0.050(5) 1.00000 Uiso C
C3 0.5024(3) 0.1798(3) 0.1888(2) 0.050(5) 1.00000 Uiso C
N1 0.4994(2) 0.3042(2) 0.7220(2) 0.050(5) 1.00000 Uiso N
N2 0.2907(1) 0.4968(2) 0.4971(2) 0.050(5) 1.00000 Uiso N
N3 0.4993(2) 0.2905(2) 0.2950(2) 0.050(5) 1.00000 Uiso N
O1 0.2507(2) 0.2125(1) 0.2915(1) 0.050(5) 1.00000 Uiso O
Na 0.2488(7) 0.4401(8) 0.0418(8) 0.081(2) 1.00000 Uiso Na

loop_
_atom_type_symbol
_atom_type_scat_Cromer_Mann_a1
_atom_type_scat_Cromer_Mann_b1
_atom_type_scat_Cromer_Mann_a2
_atom_type_scat_Cromer_Mann_b2
_atom_type_scat_Cromer_Mann_a3
_atom_type_scat_Cromer_Mann_b3
_atom_type_scat_Cromer_Mann_a4
_atom_type_scat_Cromer_Mann_b4
_atom_type_scat_Cromer_Mann_c
_atom_type_scat_dispersion_real
_atom_type_scat_dispersion_imag
_atom_type_scat_source
mn 11.28190 5.34090 7.35730 0.34320 3.01930 17.86740 2.24410 83.75430 1.08960 -0.56800 2.80800 International_Tables_for_Crystallography_Vol.C(1991)_Tables_6.1.1.4_and_6.1.1.5
fe 11.76950 4.76110 7.35730 0.30720 3.52220 15.35350 2.30450 76.88050 1.03690 -1.17900 3.20400 International_Tables_for_Crystallography_Vol.C(1991)_Tables_6.1.1.4_and_6.1.1.5
c 2.31000 20.84390 1.02000 10.20750 1.58860 0.56870 0.86500 51.65120 0.21560 0.01700 0.00900 International_Tables_for_Crystallography_Vol.C(1991)_Tables_6.1.1.4_and_6.1.1.5
n 12.21260 0.00570 3.13220 9.89330 2.01250 28.99750 1.16630 0.58260 -11.52900 0.02900 0.01800 International_Tables_for_Crystallography_Vol.C(1991)_Tables_6.1.1.4_and_6.1.1.5
o 3.04850 13.27710 2.28680 5.70110 1.54630 0.32390 0.86700 32.90890 0.25080 0.04700 0.03200 International_Tables_for_Crystallography_Vol.C(1991)_Tables_6.1.1.4_and_6.1.1.5
na 4.76260 3.28500 3.17360 8.84220 1.26740 0.31360 1.11280 129.42400 0.67600 0.12900 0.12400 International_Tables_for_Crystallography_Vol.C(1991)_Tables_6.1.1.4_and_6.1.1.5

loop_
_geom_angle_atom_site_label_1
_geom_angle_atom_site_label_2
_geom_angle_atom_site_label_3
_geom_angle_site_symmetry_2
_geom_angle_site_symmetry_3
_geom_angle
_geom_angle_publ_flag
Fe C1 N1 . . 174.81(17) yes
Fe C2 N2 4_555 4_555 176.62(12) yes
Fe C3 N3 1_556 1_556 176.52(18) yes
N1 Mn N2 . . 88.26(9) yes
N1 Mn N2 . 3_666 91.74(10) yes
N1 Mn N3 . . 91.44(10) yes
N1 Mn N3 . 3_666 88.56(10) yes
N2 Mn N3 . . 90.43(10) yes

loop_
_geom_bond_atom_site_label_1
_geom_bond_atom_site_label_2
_geom_bond_site_symmetry_2
_geom_bond_distance
_geom_bond_publ_flag
Fe C1 . 1.9328(15) yes
Fe C2 4_555 1.9395(11) yes
Fe C3 1_556 1.934(19) yes
Mn N1 . 2.1947(15) yes
Mn N2 . 2.2123(11) yes
Mn N3 . 2.1771(15) yes
C1 N1 . 1.134(2) yes
C2 N2 . 1.1361(15) yes
C3 N3 . 1.141(2) yes
